data_4500906
loop_
_publ_author_name
'Dey, Rajdip'
'Haldar, Ritesh'
'Maji, Tapas Kumar'
'Ghoshal, Debajyoti'

_publ_section_title
;
 Three-Dimensional Robust Porous Coordination Polymer with Schiff Base
 Site on the Pore Wall: Synthesis, Single-Crystal-to-Single-Crystal
 Reversibility, and Selective CO2Adsorption
;
_journal_issue 9
_journal_name_full 'Crystal Growth &amp; Design'
_journal_page_first 3905
_journal_paper_doi 10.1021/cg2004672
_journal_volume 11
_journal_year 2011
_chemical_formula_sum 'C11 H13 Cu N2 O6'
_chemical_formula_weight 332.77
_chemical_name_systematic
;
 ?
;
_space_group_IT_number 15
_symmetry_cell_setting monoclinic
_symmetry_space_group_name_Hall '-C 2yc'
_symmetry_space_group_name_H-M 'C 1 2/c 1'
_atom_sites_solution_hydrogens geom
_atom_sites_solution_primary direct
_atom_sites_solution_secondary difmap
_audit_creation_method SHELXL-97
_cell_angle_alpha 90.00
_cell_angle_beta 95.500(5)
_cell_angle_gamma 90.00
_cell_formula_units_Z 8
_cell_length_a 27.633(5)
_cell_length_b 13.153(5)
_cell_length_c 8.641(5)
_cell_measurement_temperature 293(2)
_cell_volume 3126(2)
_computing_cell_refinement 'SMART APEX II'
_computing_data_collection 'SMART APEX II (Bruker,2010)'
_computing_data_reduction 'SAINT (Bruker,2000)'
_computing_molecular_graphics 'Ortep-3v2 for windows (Farrugia, 1997)'
_computing_publication_material 'PLATON (Spek, 2008)'
_computing_structure_refinement 'SHELXL-97 (Sheldrick, 2008)'
_computing_structure_solution 'SHELXS-97 (Sheldrick, 2008)'
_diffrn_ambient_temperature 293(2)
_diffrn_measured_fraction_theta_full 0.988
_diffrn_measured_fraction_theta_max 0.988
_diffrn_measurement_device_type 'CCD area detector'
_diffrn_measurement_method 'phi and omega scans'
_diffrn_radiation_monochromator graphite
_diffrn_radiation_source 'fine-focus sealed tube'
_diffrn_radiation_type MoK\a
_diffrn_radiation_wavelength 0.71073
_diffrn_reflns_av_R_equivalents 0.0595
_diffrn_reflns_av_sigmaI/netI 0.0918
_diffrn_reflns_limit_h_max 35
_diffrn_reflns_limit_h_min -24
_diffrn_reflns_limit_k_max 13
_diffrn_reflns_limit_k_min -17
_diffrn_reflns_limit_l_max 11
_diffrn_reflns_limit_l_min -11
_diffrn_reflns_number 12986
_diffrn_reflns_theta_full 27.51
_diffrn_reflns_theta_max 27.51
_diffrn_reflns_theta_min 1.72
_exptl_absorpt_coefficient_mu 1.420
_exptl_absorpt_correction_T_max 0.9895
_exptl_absorpt_correction_T_min 0.8125
_exptl_absorpt_correction_type multi-scan
_exptl_absorpt_process_details
;
'XPREP' - A PROGRAM DATA PREPARATION & RECIPROCAL 
SPACE EXPLORATION,
Bruker Analytical X-ray Systems, 1997
;
_exptl_crystal_colour green
_exptl_crystal_density_diffrn 1.414
_exptl_crystal_density_method 'not measured'
_exptl_crystal_description Parallelopiped
_exptl_crystal_F_000 1360
_exptl_crystal_size_max 0.20
_exptl_crystal_size_mid 0.10
_exptl_crystal_size_min 0.10
_refine_diff_density_max 0.934
_refine_diff_density_min -0.598
_refine_diff_density_rms 0.128
_refine_ls_extinction_method none
_refine_ls_goodness_of_fit_ref 1.050
_refine_ls_hydrogen_treatment noref
_refine_ls_matrix_type full
_refine_ls_number_parameters 190
_refine_ls_number_reflns 3556
_refine_ls_number_restraints 0
_refine_ls_restrained_S_all 1.050
_refine_ls_R_factor_all 0.1134
_refine_ls_R_factor_gt 0.0613
_refine_ls_shift/su_max 0.000
_refine_ls_shift/su_mean 0.000
_refine_ls_structure_factor_coef Fsqd
_refine_ls_weighting_details 'calc w=1/[\s^2^(Fo^2^)+(0.0998P)^2^+0.0000P] where P=(Fo^2^+2Fc^2^)/3'
_refine_ls_weighting_scheme calc
_refine_ls_wR_factor_gt 0.1658
_refine_ls_wR_factor_ref 0.1908
_reflns_number_gt 2183
_reflns_number_total 3556
_reflns_threshold_expression >2\s(I)
_cod_data_source_file cg2004672_si_001.cif
_cod_data_source_block complex1b
_cod_depositor_comments
;
The following automatic conversions were performed:

'_symmetry_cell_setting' value 'Monoclinic' changed to 'monoclinic'
according to /home/saulius/struct/CIF-dictionaries/cif_core.dic
dictionary named 'cif_core.dic' version 2.4.1 from 2010-06-29.

Automatic conversion script
Id: cif_fix_values 1715 2011-07-08 13:25:40Z adriana 
;
_cod_original_sg_symbol_H-M C2/c
_cod_database_code 4500906

loop_
_symmetry_equiv_pos_as_xyz
'x, y, z'
'-x, y, -z+1/2'
'x+1/2, y+1/2, z'
'-x+1/2, y+1/2, -z+1/2'
'-x, -y, -z'
'x, -y, z-1/2'
'-x+1/2, -y+1/2, -z'
'x+1/2, -y+1/2, z-1/2'

loop_
_atom_site_label
_atom_site_type_symbol
_atom_site_fract_x
_atom_site_fract_y
_atom_site_fract_z
_atom_site_U_iso_or_equiv
_atom_site_adp_type
_atom_site_occupancy
_atom_site_symmetry_multiplicity
_atom_site_calc_flag
_atom_site_refinement_flags
Cu1 Cu 0.28952(2) 0.20439(4) 0.96190(6) 0.0299(2) Uani 1 1 d .
O1 O 0.18409(15) 0.2786(3) 0.8188(4) 0.0450(10) Uani 1 1 d .
O2 O 0.18770(13) -0.1566(3) 0.5741(4) 0.0407(9) Uani 1 1 d .
O3 O 0.25211(14) 0.2057(3) 0.7560(4) 0.0393(9) Uani 1 1 d .
O4 O 0.25467(13) -0.0795(2) 0.5131(4) 0.0410(9) Uani 1 1 d .
N1 N 0.34898(15) 0.1292(3) 0.8589(4) 0.0355(10) Uani 1 1 d .
N2 N 0.48460(17) 0.0336(4) 0.5376(5) 0.0501(13) Uani 1 1 d .
C1 C 0.3845(2) 0.1812(4) 0.8038(6) 0.0437(14) Uani 1 1 d .
H1 H 0.3865 0.2506 0.8237 0.052 Uiso 1 1 calc R
C2 C 0.4183(2) 0.1383(5) 0.7195(6) 0.0483(15) Uani 1 1 d .
H2 H 0.4425 0.1783 0.6823 0.058 Uiso 1 1 calc R
C3 C 0.41663(19) 0.0361(4) 0.6895(5) 0.0401(13) Uani 1 1 d .
C4 C 0.38012(19) -0.0182(4) 0.7455(6) 0.0461(14) Uani 1 1 d .
H4 H 0.3774 -0.0877 0.7263 0.055 Uiso 1 1 calc R
C5 C 0.3474(2) 0.0298(4) 0.8302(6) 0.0437(14) Uani 1 1 d .
H5 H 0.3231 -0.0087 0.8693 0.052 Uiso 1 1 calc R
C6 C 0.4523(2) -0.0160(5) 0.6033(6) 0.0500(16) Uani 1 1 d .
H6 H 0.4516 -0.0866 0.5961 0.060 Uiso 1 1 calc R
C7 C 0.2094(2) 0.2345(4) 0.7245(5) 0.0315(12) Uani 1 1 d .
C8 C 0.1848(2) 0.2121(4) 0.5635(5) 0.0362(13) Uani 1 1 d .
H8A H 0.1916 0.2669 0.4937 0.043 Uiso 1 1 calc R
H8B H 0.1499 0.2094 0.5682 0.043 Uiso 1 1 calc R
C9 C 0.2021(2) 0.1107(4) 0.4979(5) 0.0422(14) Uani 1 1 d .
H9A H 0.1858 0.1001 0.3947 0.051 Uiso 1 1 calc R
H9B H 0.2367 0.1144 0.4889 0.051 Uiso 1 1 calc R
C10 C 0.1916(2) 0.0211(4) 0.6008(6) 0.0451(14) Uani 1 1 d .
H10A H 0.2037 0.0372 0.7070 0.054 Uiso 1 1 calc R
H10B H 0.1567 0.0128 0.5980 0.054 Uiso 1 1 calc R
C11 C 0.2135(2) -0.0794(4) 0.5572(5) 0.0325(12) Uani 1 1 d .
O2W O 0.4716(9) 0.2615(16) 0.407(3) 0.240(10) Uani 0.50 1 d P
O2WA O 0.4611(12) 0.4040(18) 0.935(3) 0.320(16) Uani 0.50 1 d P
O1W O 0.4148(4) 0.3368(13) 1.1538(15) 0.302(8) Uani 1 1 d .
H1WA H 0.43120 0.29766 1.20408 0.350 Uiso 1 1 d R
H1WB H 0.40532 0.38820 1.20300 0.350 Uiso 1 1 d R

loop_
_atom_site_aniso_label
_atom_site_aniso_U_11
_atom_site_aniso_U_22
_atom_site_aniso_U_33
_atom_site_aniso_U_23
_atom_site_aniso_U_13
_atom_site_aniso_U_12
Cu1 0.0360(4) 0.0197(4) 0.0355(3) -0.0017(2) 0.0111(3) 0.0037(3)
O1 0.055(3) 0.041(2) 0.0390(19) -0.0090(16) 0.0067(18) 0.0183(19)
O2 0.044(2) 0.0168(19) 0.064(2) -0.0009(16) 0.0186(18) -0.0036(18)
O3 0.038(2) 0.044(2) 0.0357(17) -0.0063(15) 0.0052(16) 0.0045(19)
O4 0.042(2) 0.025(2) 0.060(2) -0.0032(17) 0.0228(19) -0.0012(18)
N1 0.039(3) 0.025(3) 0.044(2) -0.0057(19) 0.013(2) 0.005(2)
N2 0.034(3) 0.064(4) 0.055(3) -0.020(2) 0.014(2) 0.009(3)
C1 0.042(3) 0.035(3) 0.057(3) -0.008(3) 0.020(3) 0.002(3)
C2 0.040(4) 0.051(4) 0.056(3) 0.004(3) 0.017(3) 0.003(3)
C3 0.039(3) 0.040(4) 0.042(3) -0.013(2) 0.009(2) 0.005(3)
C4 0.038(3) 0.033(3) 0.070(4) -0.013(3) 0.019(3) -0.002(3)
C5 0.045(4) 0.032(3) 0.057(3) -0.007(3) 0.018(3) 0.000(3)
C6 0.039(4) 0.058(4) 0.054(3) -0.013(3) 0.008(3) 0.011(3)
C7 0.046(4) 0.012(2) 0.037(2) 0.001(2) 0.009(2) -0.001(2)
C8 0.046(3) 0.025(3) 0.037(2) -0.002(2) 0.005(2) 0.002(3)
C9 0.066(4) 0.027(3) 0.034(2) -0.002(2) 0.008(2) -0.004(3)
C10 0.061(4) 0.022(3) 0.057(3) -0.006(2) 0.031(3) 0.001(3)
C11 0.045(3) 0.023(3) 0.031(2) 0.000(2) 0.008(2) 0.002(3)
O2W 0.31(3) 0.151(16) 0.28(3) 0.095(18) 0.14(2) 0.017(19)
O2WA 0.44(4) 0.21(3) 0.29(3) 0.02(2) -0.07(3) -0.11(3)
O1W 0.130(8) 0.51(2) 0.267(13) -0.144(14) 0.021(8) -0.085(12)

loop_
_atom_type_symbol
_atom_type_description
_atom_type_scat_dispersion_real
_atom_type_scat_dispersion_imag
_atom_type_scat_source
C C 0.0033 0.0016 'International Tables Vol C Tables 4.2.6.8 and 6.1.1.4'
H H 0.0000 0.0000 'International Tables Vol C Tables 4.2.6.8 and 6.1.1.4'
N N 0.0061 0.0033 'International Tables Vol C Tables 4.2.6.8 and 6.1.1.4'
Cu Cu 0.3201 1.2651 'International Tables Vol C Tables 4.2.6.8 and 6.1.1.4'
O O 0.0106 0.0060 'International Tables Vol C Tables 4.2.6.8 and 6.1.1.4'

loop_
_geom_angle_atom_site_label_1
_geom_angle_atom_site_label_2
_geom_angle_atom_site_label_3
_geom_angle
_geom_angle_site_symmetry_1
_geom_angle_site_symmetry_3
O2 Cu1 O3 89.83(15) 4_556 .
O2 Cu1 O4 167.94(14) 4_556 6_556
O3 Cu1 O4 89.13(15) . 6_556
O2 Cu1 O1 87.26(15) 4_556 7_557
O3 Cu1 O1 167.96(14) . 7_557
O4 Cu1 O1 91.28(15) 6_556 7_557
O2 Cu1 N1 95.25(15) 4_556 .
O3 Cu1 N1 89.21(15) . .
O4 Cu1 N1 96.74(15) 6_556 .
O1 Cu1 N1 102.69(15) 7_557 .
O2 Cu1 Cu1 84.36(11) 4_556 7_557
O3 Cu1 Cu1 81.12(11) . 7_557
O4 Cu1 Cu1 83.61(10) 6_556 7_557
O1 Cu1 Cu1 86.96(11) 7_557 7_557
N1 Cu1 Cu1 170.32(11) . 7_557
C7 O1 Cu1 119.6(4) . 7_557
C11 O2 Cu1 122.6(3) . 4_546
C7 O3 Cu1 127.2(3) . .
C11 O4 Cu1 123.7(3) . 6
C1 N1 C5 116.9(4) . .
C1 N1 Cu1 121.9(3) . .
C5 N1 Cu1 120.6(4) . .
C6 N2 N2 111.0(6) . 5_656
N1 C1 C2 123.4(5) . .
C1 C2 C3 119.6(5) . .
C4 C3 C2 117.5(5) . .
C4 C3 C6 119.6(5) . .
C2 C3 C6 122.9(5) . .
C3 C4 C5 119.8(5) . .
N1 C5 C4 122.7(5) . .
N2 C6 C3 121.3(6) . .
O3 C7 O1 124.7(5) . .
O3 C7 C8 118.2(4) . .
O1 C7 C8 117.0(5) . .
C7 C8 C9 112.2(4) . .
C10 C9 C8 111.9(4) . .
C11 C10 C9 115.4(4) . .
O4 C11 O2 125.8(5) . .
O4 C11 C10 118.7(5) . .
O2 C11 C10 115.5(5) . .

loop_
_geom_bond_atom_site_label_1
_geom_bond_atom_site_label_2
_geom_bond_distance
_geom_bond_site_symmetry_2
Cu1 O2 1.968(4) 4_556
Cu1 O3 1.970(4) .
Cu1 O4 1.975(3) 6_556
Cu1 O1 1.977(4) 7_557
Cu1 N1 2.179(4) .
Cu1 Cu1 2.6305(12) 7_557
O1 C7 1.263(6) .
O1 Cu1 1.977(4) 7_557
O2 C11 1.258(6) .
O2 Cu1 1.968(4) 4_546
O3 C7 1.246(6) .
O4 C11 1.233(6) .
O4 Cu1 1.975(3) 6
N1 C1 1.321(6) .
N1 C5 1.331(7) .
N2 C6 1.281(7) .
N2 N2 1.426(8) 5_656
C1 C2 1.361(7) .
C2 C3 1.369(8) .
C3 C4 1.362(7) .
C3 C6 1.462(7) .
C4 C5 1.371(7) .
C7 C8 1.518(7) .
C8 C9 1.543(6) .
C9 C10 1.520(7) .
C10 C11 1.516(7) .
